data_7703506
loop_
_publ_author_name
'Ju, Huiyeong'
'Tenma, Honoka'
'Iwase, Miki'
'Lee, Eunji'
'Ikeda, Mari'
'Kuwahara, Shunsuke'
'Habata, Yoichi'

_publ_section_title
;
 Inclusion of alkyl nitriles by tetra-armed cyclens with styrylmethyl
 groups.
;
_journal_issue 10
_journal_name_full 'Dalton transactions (Cambridge, England : 2003)'
_journal_page_first 3112
_journal_page_last 3119
_journal_paper_doi 10.1039/d0dt00335b
_journal_volume 49
_journal_year 2020
_chemical_formula_moiety 'C44 H52 Cd N6 O6, C2 H4 Cl2'
_chemical_formula_sum 'C46 H56 Cd Cl2 N6 O6'
_chemical_formula_weight 972.26
_space_group_crystal_system monoclinic
_space_group_IT_number 14
_space_group_name_Hall '-P 2ybc'
_space_group_name_H-M_alt 'P 1 21/c 1'
_atom_sites_solution_hydrogens geom
_audit_creation_method SHELXL-2014/7
_audit_update_record
;
2019-12-24 deposited with the CCDC.	2020-02-06 downloaded from the CCDC.
;
_cell_angle_alpha 90
_cell_angle_beta 91.789(2)
_cell_angle_gamma 90
_cell_formula_units_Z 4
_cell_length_a 18.948(3)
_cell_length_b 26.442(4)
_cell_length_c 9.0080(13)
_cell_measurement_reflns_used 3151
_cell_measurement_temperature 120(2)
_cell_measurement_theta_max 18.55
_cell_measurement_theta_min 2.28
_cell_volume 4511.0(12)
_computing_cell_refinement 'Bruker SAINT'
_computing_data_collection 'Bruker APEX2'
_computing_data_reduction 'Bruker SAINT'
_computing_molecular_graphics 'Bruker SHELXTL'
_computing_publication_material 'Bruker SHELXTL'
_computing_structure_refinement 'SHELXL-2014/7 (Sheldrick, 2014)'
_computing_structure_solution 'SHELXS-97 (Sheldrick 2008)'
_diffrn_ambient_temperature 120(2)
_diffrn_measured_fraction_theta_full 1.000
_diffrn_measured_fraction_theta_max 1.000
_diffrn_measurement_device_type 'Bruker APEX-II CCD'
_diffrn_measurement_method '\f and \w scans'
_diffrn_radiation_type MoK\a
_diffrn_radiation_wavelength 0.71073
_diffrn_reflns_av_R_equivalents 0.1233
_diffrn_reflns_av_unetI/netI 0.1115
_diffrn_reflns_Laue_measured_fraction_full 1.000
_diffrn_reflns_Laue_measured_fraction_max 1.000
_diffrn_reflns_limit_h_max 23
_diffrn_reflns_limit_h_min -23
_diffrn_reflns_limit_k_max 32
_diffrn_reflns_limit_k_min -32
_diffrn_reflns_limit_l_max 11
_diffrn_reflns_limit_l_min -11
_diffrn_reflns_number 38044
_diffrn_reflns_point_group_measured_fraction_full 1.000
_diffrn_reflns_point_group_measured_fraction_max 1.000
_diffrn_reflns_theta_full 25.242
_diffrn_reflns_theta_max 25.999
_diffrn_reflns_theta_min 1.075
_exptl_absorpt_coefficient_mu 0.657
_exptl_absorpt_correction_type multi-scan
_exptl_crystal_colour colourless
_exptl_crystal_density_diffrn 1.432
_exptl_crystal_description NEEDLE
_exptl_crystal_F_000 2016
_exptl_crystal_size_max 0.500
_exptl_crystal_size_mid 0.100
_exptl_crystal_size_min 0.050
_exptl_transmission_factor_max 0.7457
_exptl_transmission_factor_min 0.5309
_refine_diff_density_max 1.039
_refine_diff_density_min -1.545
_refine_diff_density_rms 0.135
_refine_ls_extinction_method none
_refine_ls_goodness_of_fit_ref 1.015
_refine_ls_hydrogen_treatment constr
_refine_ls_matrix_type full
_refine_ls_number_parameters 550
_refine_ls_number_reflns 8874
_refine_ls_number_restraints 0
_refine_ls_restrained_S_all 1.015
_refine_ls_R_factor_all 0.1172
_refine_ls_R_factor_gt 0.0668
_refine_ls_shift/su_max 0.000
_refine_ls_shift/su_mean 0.000
_refine_ls_structure_factor_coef Fsqd
_refine_ls_weighting_details 'w=1/[\s^2^(Fo^2^)+(0.1050P)^2^+1.2396P] where P=(Fo^2^+2Fc^2^)/3'
_refine_ls_weighting_scheme calc
_refine_ls_wR_factor_gt 0.1608
_refine_ls_wR_factor_ref 0.2008
_reflns_Friedel_coverage 0.000
_reflns_number_gt 5549
_reflns_number_total 8874
_reflns_threshold_expression 'I > 2\s(I)'
_cod_data_source_file d0dt00335b2.cif
_cod_data_source_block 1_Cd
_cod_depositor_comments 'Adding full bibliography for 7703501--7703508.cif.'
_cod_original_cell_volume 4511.2(12)
_cod_original_sg_symbol_H-M 'P 21/c'
_cod_database_code 7703506
_shelx_shelxl_version_number 2014/7
_shelx_space_group_comment
; 
The symmetry employed for this shelxl refinement is uniquely defined 
by the following loop, which should always be used as a source of 
symmetry information in preference to the above space-group names. 
They are only intended as comments. 
;
_shelx_estimated_absorpt_t_min 0.735
_shelx_estimated_absorpt_t_max 0.968

loop_
_space_group_symop_operation_xyz
'x, y, z'
'-x, y+1/2, -z+1/2'
'-x, -y, -z'
'x, -y-1/2, z-1/2'

loop_
_atom_site_label
_atom_site_type_symbol
_atom_site_fract_x
_atom_site_fract_y
_atom_site_fract_z
_atom_site_U_iso_or_equiv
_atom_site_adp_type
_atom_site_occupancy
_atom_site_site_symmetry_order
_atom_site_calc_flag
_atom_site_refinement_flags_posn
_atom_site_refinement_flags_adp
_atom_site_refinement_flags_occupancy
_atom_site_disorder_assembly
_atom_site_disorder_group
Cd1 Cd 0.19261(2) 0.46551(2) 0.67608(5) 0.02588(16) Uani 1 1 d . . . . .
O1 O 0.2642(2) 0.53672(17) 0.5479(5) 0.0409(11) Uani 1 1 d . . . . .
O2 O 0.2918(2) 0.45722(16) 0.5254(5) 0.0380(11) Uani 1 1 d . . . . .
O3 O 0.3450(3) 0.5143(2) 0.3963(7) 0.0685(18) Uani 1 1 d . . . . .
O4 O 0.1358(3) 0.48639(18) 0.4416(5) 0.0436(12) Uani 1 1 d . . . . .
O5 O 0.1549(2) 0.40597(18) 0.4255(5) 0.0420(12) Uani 1 1 d . . . . .
O6 O 0.1193(3) 0.44834(19) 0.2297(5) 0.0418(12) Uani 1 1 d . . . . .
N1 N 0.1469(3) 0.5345(2) 0.8116(6) 0.0366(13) Uani 1 1 d . . . . .
N2 N 0.2829(3) 0.48157(19) 0.8805(6) 0.0322(12) Uani 1 1 d . . . . .
N3 N 0.2113(3) 0.38525(19) 0.7890(6) 0.0345(13) Uani 1 1 d . . . . .
N4 N 0.0705(3) 0.4389(2) 0.7370(6) 0.0428(15) Uani 1 1 d . . . . .
N5 N 0.3013(3) 0.5036(2) 0.4877(6) 0.0375(13) Uani 1 1 d . . . . .
N6 N 0.1370(3) 0.4465(2) 0.3639(6) 0.0310(12) Uani 1 1 d . . . . .
C1 C 0.2055(4) 0.5525(3) 0.9224(8) 0.0483(19) Uani 1 1 d . . . . .
H1A H 0.2387 0.5747 0.8698 0.058 Uiso 1 1 calc R U . . .
H1B H 0.1840 0.5728 1.0016 0.058 Uiso 1 1 calc R U . . .
C2 C 0.2440(4) 0.5112(3) 0.9885(8) 0.0458(18) Uani 1 1 d . . . . .
H2A H 0.2105 0.4887 1.0389 0.055 Uiso 1 1 calc R U . . .
H2B H 0.2777 0.5246 1.0648 0.055 Uiso 1 1 calc R U . . .
C3 C 0.3033(4) 0.4298(3) 0.9355(9) 0.051(2) Uani 1 1 d . . . . .
H3A H 0.3418 0.4170 0.8740 0.061 Uiso 1 1 calc R U . . .
H3B H 0.3225 0.4330 1.0386 0.061 Uiso 1 1 calc R U . . .
C4 C 0.2457(5) 0.3918(3) 0.9337(8) 0.057(2) Uani 1 1 d . . . . .
H4A H 0.2653 0.3589 0.9672 0.068 Uiso 1 1 calc R U . . .
H4B H 0.2099 0.4022 1.0055 0.068 Uiso 1 1 calc R U . . .
C5 C 0.1341(4) 0.3631(2) 0.8070(8) 0.049(2) Uani 1 1 d . . . . .
H5A H 0.1180 0.3477 0.7117 0.059 Uiso 1 1 calc R U . . .
H5B H 0.1361 0.3359 0.8827 0.059 Uiso 1 1 calc R U . . .
C6 C 0.0813(4) 0.4016(3) 0.8515(9) 0.0494(19) Uani 1 1 d . . . . .
H6A H 0.0359 0.3847 0.8711 0.059 Uiso 1 1 calc R U . . .
H6B H 0.0980 0.4184 0.9443 0.059 Uiso 1 1 calc R U . . .
C7 C 0.0380(4) 0.4878(3) 0.7980(8) 0.0432(18) Uani 1 1 d . . . . .
H7A H 0.0207 0.5087 0.7132 0.052 Uiso 1 1 calc R U . . .
H7B H -0.0033 0.4787 0.8572 0.052 Uiso 1 1 calc R U . . .
C8 C 0.0863(4) 0.5183(3) 0.8904(9) 0.0472(19) Uani 1 1 d . . . . .
H8A H 0.0609 0.5484 0.9264 0.057 Uiso 1 1 calc R U . . .
H8B H 0.1021 0.4983 0.9781 0.057 Uiso 1 1 calc R U . . .
C9 C 0.1289(3) 0.5776(2) 0.7107(7) 0.0351(15) Uani 1 1 d . . . . .
H9A H 0.0948 0.5657 0.6329 0.042 Uiso 1 1 calc R U . . .
H9B H 0.1722 0.5883 0.6607 0.042 Uiso 1 1 calc R U . . .
C10 C 0.0980(4) 0.6228(3) 0.7866(8) 0.0420(17) Uani 1 1 d . . . . .
H10A H 0.1290 0.6441 0.8434 0.050 Uiso 1 1 calc R U . . .
C11 C 0.0304(3) 0.6346(2) 0.7789(7) 0.0323(15) Uani 1 1 d . . . . .
H11A H 0.0010 0.6131 0.7196 0.039 Uiso 1 1 calc R U . . .
C12 C -0.0052(4) 0.6774(2) 0.8517(7) 0.0344(15) Uani 1 1 d . . . . .
C13 C -0.0773(4) 0.6836(3) 0.8294(7) 0.0365(16) Uani 1 1 d . . . . .
H13A H -0.1035 0.6600 0.7706 0.044 Uiso 1 1 calc R U . . .
C14 C -0.1114(4) 0.7247(3) 0.8935(8) 0.0450(18) Uani 1 1 d . . . . .
H14A H -0.1607 0.7292 0.8759 0.054 Uiso 1 1 calc R U . . .
C15 C -0.0749(4) 0.7583(3) 0.9808(8) 0.0459(19) Uani 1 1 d . . . . .
H15A H -0.0991 0.7856 1.0254 0.055 Uiso 1 1 calc R U . . .
C16 C -0.0022(4) 0.7529(3) 1.0051(8) 0.0484(19) Uani 1 1 d . . . . .
H16A H 0.0234 0.7764 1.0655 0.058 Uiso 1 1 calc R U . . .
C17 C 0.0322(4) 0.7126(3) 0.9400(8) 0.0407(17) Uani 1 1 d . . . . .
H17A H 0.0818 0.7088 0.9556 0.049 Uiso 1 1 calc R U . . .
C18 C 0.3476(3) 0.5087(2) 0.8389(8) 0.0336(15) Uani 1 1 d . . . . .
H18A H 0.3337 0.5407 0.7891 0.040 Uiso 1 1 calc R U . . .
H18B H 0.3727 0.4879 0.7658 0.040 Uiso 1 1 calc R U . . .
C19 C 0.3978(3) 0.5208(2) 0.9649(8) 0.0357(16) Uani 1 1 d . . . . .
H19A H 0.4191 0.4938 1.0195 0.043 Uiso 1 1 calc R U . . .
C20 C 0.4135(3) 0.5681(2) 1.0033(7) 0.0327(15) Uani 1 1 d . . . . .
H20A H 0.3925 0.5936 0.9420 0.039 Uiso 1 1 calc R U . . .
C21 C 0.4588(3) 0.5867(3) 1.1273(7) 0.0333(15) Uani 1 1 d . . . . .
C22 C 0.4784(3) 0.6368(2) 1.1324(8) 0.0346(15) Uani 1 1 d . . . . .
H22A H 0.4622 0.6589 1.0554 0.041 Uiso 1 1 calc R U . . .
C23 C 0.5211(3) 0.6559(3) 1.2466(8) 0.0408(17) Uani 1 1 d . . . . .
H23A H 0.5342 0.6906 1.2467 0.049 Uiso 1 1 calc R U . . .
C24 C 0.5449(3) 0.6245(3) 1.3609(8) 0.0410(17) Uani 1 1 d . . . . .
H24A H 0.5745 0.6374 1.4392 0.049 Uiso 1 1 calc R U . . .
C25 C 0.5249(4) 0.5736(3) 1.3596(7) 0.0406(17) Uani 1 1 d . . . . .
H25A H 0.5406 0.5518 1.4377 0.049 Uiso 1 1 calc R U . . .
C26 C 0.4822(3) 0.5550(3) 1.2446(8) 0.0381(16) Uani 1 1 d . . . . .
H26A H 0.4686 0.5204 1.2447 0.046 Uiso 1 1 calc R U . . .
C27 C 0.2502(3) 0.3531(2) 0.6849(7) 0.0336(15) Uani 1 1 d . . . . .
H27A H 0.2952 0.3703 0.6634 0.040 Uiso 1 1 calc R U . . .
H27B H 0.2222 0.3512 0.5905 0.040 Uiso 1 1 calc R U . . .
C28 C 0.2673(3) 0.2998(2) 0.7339(7) 0.0314(14) Uani 1 1 d . . . . .
H28A H 0.2404 0.2850 0.8098 0.038 Uiso 1 1 calc R U . . .
C29 C 0.3187(3) 0.2727(2) 0.6751(8) 0.0344(15) Uani 1 1 d . . . . .
H29A H 0.3469 0.2894 0.6049 0.041 Uiso 1 1 calc R U . . .
C30 C 0.3362(3) 0.2198(2) 0.7072(7) 0.0303(14) Uani 1 1 d . . . . .
C31 C 0.4015(3) 0.2008(3) 0.6632(8) 0.0387(16) Uani 1 1 d . . . . .
H31A H 0.4327 0.2220 0.6110 0.046 Uiso 1 1 calc R U . . .
C32 C 0.4211(4) 0.1513(2) 0.6950(8) 0.0394(16) Uani 1 1 d . . . . .
H32A H 0.4658 0.1393 0.6655 0.047 Uiso 1 1 calc R U . . .
C33 C 0.3766(4) 0.1189(2) 0.7693(7) 0.0343(15) Uani 1 1 d . . . . .
H33A H 0.3902 0.0851 0.7911 0.041 Uiso 1 1 calc R U . . .
C34 C 0.3113(4) 0.1376(2) 0.8110(7) 0.0355(15) Uani 1 1 d . . . . .
H34A H 0.2797 0.1158 0.8602 0.043 Uiso 1 1 calc R U . . .
C35 C 0.2915(4) 0.1867(2) 0.7824(7) 0.0339(15) Uani 1 1 d . . . . .
H35A H 0.2470 0.1985 0.8139 0.041 Uiso 1 1 calc R U . . .
C36 C 0.0226(3) 0.4178(3) 0.6151(7) 0.0400(17) Uani 1 1 d . . . . .
H36A H 0.0429 0.3856 0.5802 0.048 Uiso 1 1 calc R U . . .
H36B H 0.0219 0.4417 0.5305 0.048 Uiso 1 1 calc R U . . .
C37 C -0.0535(4) 0.4081(3) 0.6596(8) 0.0477(18) Uani 1 1 d . . . . .
H37A H -0.0841 0.4361 0.6734 0.057 Uiso 1 1 calc R U . . .
C38 C -0.0764(5) 0.3639(3) 0.6785(8) 0.054(2) Uani 1 1 d . . . . .
H38A H -0.0448 0.3365 0.6645 0.065 Uiso 1 1 calc R U . . .
C39 C -0.1519(3) 0.3516(3) 0.7225(7) 0.0357(16) Uani 1 1 d . . . . .
C40 C -0.1625(4) 0.3021(3) 0.7706(10) 0.056(2) Uani 1 1 d . . . . .
H40A H -0.1252 0.2781 0.7679 0.067 Uiso 1 1 calc R U . . .
C41 C -0.2272(5) 0.2882(3) 0.8218(11) 0.072(3) Uani 1 1 d . . . . .
H41A H -0.2339 0.2547 0.8569 0.086 Uiso 1 1 calc R U . . .
C42 C -0.2825(5) 0.3220(4) 0.8233(11) 0.074(3) Uani 1 1 d . . . . .
H42A H -0.3271 0.3122 0.8588 0.089 Uiso 1 1 calc R U . . .
C43 C -0.2717(4) 0.3700(3) 0.7723(9) 0.055(2) Uani 1 1 d . . . . .
H43A H -0.3095 0.3936 0.7716 0.066 Uiso 1 1 calc R U . . .
C44 C -0.2073(4) 0.3846(3) 0.7223(8) 0.0462(19) Uani 1 1 d . . . . .
H44A H -0.2011 0.4182 0.6872 0.055 Uiso 1 1 calc R U . . .
C45 C 0.3511(10) 0.6476(5) 0.5851(12) 0.142(7) Uani 1 1 d . . . . .
H45A H 0.3836 0.6189 0.6056 0.171 Uiso 1 1 calc R U . . .
H45B H 0.3126 0.6345 0.5188 0.171 Uiso 1 1 calc R U . . .
C46 C 0.3854(6) 0.6803(7) 0.5097(18) 0.163(9) Uani 1 1 d . . . . .
H46A H 0.3497 0.6973 0.4447 0.195 Uiso 1 1 calc R U . . .
H46B H 0.4154 0.6604 0.4432 0.195 Uiso 1 1 calc R U . . .
Cl1 Cl 0.31212(14) 0.66363(9) 0.7577(3) 0.0833(8) Uani 1 1 d . . . . .
Cl2 Cl 0.43836(13) 0.72741(9) 0.5806(3) 0.0753(7) Uani 1 1 d . . . . .

loop_
_atom_site_aniso_label
_atom_site_aniso_U_11
_atom_site_aniso_U_22
_atom_site_aniso_U_33
_atom_site_aniso_U_23
_atom_site_aniso_U_13
_atom_site_aniso_U_12
Cd1 0.0292(2) 0.0246(2) 0.0240(3) -0.0010(2) 0.00198(16) -0.00065(19)
O1 0.047(3) 0.039(3) 0.037(3) 0.001(2) 0.007(2) 0.013(2)
O2 0.046(3) 0.027(3) 0.042(3) -0.003(2) 0.013(2) -0.004(2)
O3 0.067(4) 0.049(3) 0.093(5) 0.010(3) 0.049(4) -0.004(3)
O4 0.068(3) 0.032(3) 0.031(3) -0.001(2) -0.003(2) -0.001(2)
O5 0.047(3) 0.041(3) 0.037(3) 0.009(2) 0.006(2) 0.012(2)
O6 0.050(3) 0.053(3) 0.022(3) 0.000(2) -0.005(2) 0.000(2)
N1 0.044(3) 0.039(3) 0.026(3) -0.001(3) 0.002(2) 0.015(3)
N2 0.040(3) 0.025(3) 0.031(3) 0.004(2) -0.005(2) -0.006(2)
N3 0.056(4) 0.020(3) 0.028(3) -0.002(2) 0.006(3) -0.006(2)
N4 0.038(3) 0.062(4) 0.028(3) -0.001(3) 0.001(2) -0.011(3)
N5 0.040(3) 0.032(3) 0.041(3) 0.000(3) 0.010(3) -0.003(3)
N6 0.034(3) 0.036(3) 0.024(3) 0.001(2) 0.006(2) -0.003(2)
C1 0.059(5) 0.045(4) 0.041(4) -0.011(4) 0.004(4) -0.006(4)
C2 0.040(4) 0.065(5) 0.032(4) -0.012(4) -0.003(3) -0.007(4)
C3 0.046(4) 0.044(4) 0.062(5) 0.022(4) -0.023(4) -0.005(3)
C4 0.098(7) 0.035(4) 0.036(4) 0.007(3) -0.016(4) 0.001(4)
C5 0.090(6) 0.016(3) 0.042(4) 0.006(3) 0.017(4) -0.006(3)
C6 0.042(4) 0.048(5) 0.059(5) 0.005(4) 0.006(4) -0.004(3)
C7 0.041(4) 0.052(4) 0.038(4) 0.012(4) 0.021(3) 0.016(3)
C8 0.053(5) 0.038(4) 0.050(5) 0.002(4) 0.002(4) 0.001(3)
C9 0.037(4) 0.028(3) 0.040(4) -0.002(3) 0.005(3) 0.002(3)
C10 0.045(4) 0.041(4) 0.040(4) -0.017(3) 0.007(3) -0.002(3)
C11 0.042(4) 0.024(3) 0.031(4) -0.001(3) 0.004(3) 0.001(3)
C12 0.053(4) 0.026(3) 0.025(3) 0.003(3) 0.007(3) -0.004(3)
C13 0.049(4) 0.035(4) 0.026(4) 0.003(3) -0.002(3) 0.010(3)
C14 0.066(5) 0.034(4) 0.035(4) 0.006(3) 0.005(4) 0.019(4)
C15 0.072(5) 0.034(4) 0.032(4) 0.005(3) 0.017(4) 0.016(4)
C16 0.077(6) 0.032(4) 0.037(4) -0.002(3) 0.014(4) -0.004(4)
C17 0.050(4) 0.032(4) 0.040(4) -0.005(3) 0.007(3) -0.006(3)
C18 0.031(3) 0.024(3) 0.045(4) -0.004(3) 0.000(3) -0.001(3)
C19 0.028(3) 0.031(4) 0.048(4) -0.003(3) -0.002(3) 0.000(3)
C20 0.033(3) 0.032(4) 0.033(4) -0.002(3) 0.000(3) 0.001(3)
C21 0.021(3) 0.042(4) 0.036(4) -0.010(3) 0.001(3) 0.001(3)
C22 0.029(3) 0.034(4) 0.041(4) -0.002(3) 0.003(3) 0.002(3)
C23 0.036(4) 0.040(4) 0.046(4) -0.006(3) -0.002(3) -0.004(3)
C24 0.034(4) 0.054(5) 0.034(4) -0.008(3) -0.002(3) -0.012(3)
C25 0.039(4) 0.054(5) 0.029(4) 0.005(3) -0.001(3) -0.006(3)
C26 0.033(4) 0.042(4) 0.039(4) 0.000(3) 0.001(3) -0.005(3)
C27 0.041(4) 0.029(3) 0.031(4) 0.005(3) 0.003(3) 0.008(3)
C28 0.031(3) 0.025(3) 0.037(4) 0.004(3) 0.002(3) -0.004(3)
C29 0.036(4) 0.026(3) 0.041(4) 0.009(3) -0.002(3) -0.010(3)
C30 0.032(3) 0.028(3) 0.031(4) 0.004(3) 0.000(3) -0.001(3)
C31 0.038(4) 0.033(4) 0.046(4) 0.007(3) 0.007(3) -0.008(3)
C32 0.035(4) 0.033(4) 0.051(4) 0.001(3) 0.003(3) 0.004(3)
C33 0.053(4) 0.026(3) 0.023(3) 0.003(3) -0.008(3) 0.002(3)
C34 0.053(4) 0.025(3) 0.029(4) 0.001(3) 0.000(3) -0.005(3)
C35 0.041(4) 0.032(4) 0.029(4) 0.001(3) 0.002(3) -0.003(3)
C36 0.034(4) 0.062(5) 0.024(3) 0.000(3) -0.001(3) -0.012(3)
C37 0.061(5) 0.042(4) 0.041(4) -0.001(3) -0.001(4) -0.002(4)
C38 0.079(6) 0.048(5) 0.034(4) -0.003(4) -0.009(4) -0.005(4)
C39 0.041(4) 0.041(4) 0.026(4) -0.005(3) 0.006(3) -0.016(3)
C40 0.050(5) 0.039(4) 0.080(6) -0.005(4) 0.003(4) -0.007(4)
C41 0.066(6) 0.050(5) 0.100(8) 0.020(5) 0.006(5) -0.027(5)
C42 0.053(6) 0.092(8) 0.079(7) 0.001(6) 0.022(5) -0.026(5)
C43 0.048(5) 0.067(6) 0.051(5) -0.025(4) 0.003(4) 0.005(4)
C44 0.059(5) 0.036(4) 0.043(4) -0.010(3) -0.005(4) -0.019(4)
C45 0.30(2) 0.075(8) 0.051(7) -0.001(6) -0.015(10) -0.088(11)
C46 0.066(7) 0.24(2) 0.181(16) -0.152(16) 0.039(8) -0.059(10)
Cl1 0.0917(18) 0.0578(14) 0.100(2) 0.0355(14) -0.0062(15) 0.0050(13)
Cl2 0.0784(16) 0.0492(13) 0.098(2) -0.0093(13) 0.0029(14) -0.0042(11)

loop_
_atom_type_symbol
_atom_type_description
_atom_type_scat_dispersion_real
_atom_type_scat_dispersion_imag
_atom_type_scat_source
C C 0.0033 0.0016 'International Tables Vol C Tables 4.2.6.8 and 6.1.1.4'
H H 0.0000 0.0000 'International Tables Vol C Tables 4.2.6.8 and 6.1.1.4'
N N 0.0061 0.0033 'International Tables Vol C Tables 4.2.6.8 and 6.1.1.4'
O O 0.0106 0.0060 'International Tables Vol C Tables 4.2.6.8 and 6.1.1.4'
Cd Cd -0.8075 1.2024 'International Tables Vol C Tables 4.2.6.8 and 6.1.1.4'
Cl Cl 0.1484 0.1585 'International Tables Vol C Tables 4.2.6.8 and 6.1.1.4'

loop_
_geom_angle_atom_site_label_1
_geom_angle_atom_site_label_2
_geom_angle_atom_site_label_3
_geom_angle
_geom_angle_site_symmetry_1
_geom_angle_site_symmetry_3
_geom_angle_publ_flag
O2 Cd1 N1 132.56(18) . . ?
O2 Cd1 N3 93.01(17) . . ?
N1 Cd1 N3 121.23(18) . . ?
O2 Cd1 O4 81.92(17) . . ?
N1 Cd1 O4 96.56(17) . . ?
N3 Cd1 O4 129.64(17) . . ?
O2 Cd1 N4 149.29(18) . . ?
N1 Cd1 N4 75.4(2) . . ?
N3 Cd1 N4 77.3(2) . . ?
O4 Cd1 N4 82.22(18) . . ?
O2 Cd1 N2 84.32(18) . . ?
N1 Cd1 N2 75.17(18) . . ?
N3 Cd1 N2 75.40(17) . . ?
O4 Cd1 N2 151.85(17) . . ?
N4 Cd1 N2 120.11(18) . . ?
O2 Cd1 O1 51.64(14) . . ?
N1 Cd1 O1 82.88(18) . . ?
N3 Cd1 O1 139.59(17) . . ?
O4 Cd1 O1 70.76(16) . . ?
N4 Cd1 O1 142.97(18) . . ?
N2 Cd1 O1 81.44(16) . . ?
N5 O1 Cd1 89.7(3) . . ?
N5 O2 Cd1 100.6(3) . . ?
N6 O4 Cd1 106.2(4) . . ?
C8 N1 C9 111.1(5) . . ?
C8 N1 C1 110.1(5) . . ?
C9 N1 C1 107.7(5) . . ?
C8 N1 Cd1 109.6(4) . . ?
C9 N1 Cd1 110.7(4) . . ?
C1 N1 Cd1 107.6(4) . . ?
C2 N2 C18 110.3(5) . . ?
C2 N2 C3 113.5(6) . . ?
C18 N2 C3 108.5(5) . . ?
C2 N2 Cd1 103.4(4) . . ?
C18 N2 Cd1 116.6(4) . . ?
C3 N2 Cd1 104.5(4) . . ?
C4 N3 C27 114.8(6) . . ?
C4 N3 C5 109.9(6) . . ?
C27 N3 C5 109.4(5) . . ?
C4 N3 Cd1 109.6(4) . . ?
C27 N3 Cd1 108.2(4) . . ?
C5 N3 Cd1 104.4(4) . . ?
C6 N4 C36 109.8(6) . . ?
C6 N4 C7 111.7(5) . . ?
C36 N4 C7 109.4(5) . . ?
C6 N4 Cd1 103.8(4) . . ?
C36 N4 Cd1 119.0(4) . . ?
C7 N4 Cd1 103.0(4) . . ?
O3 N5 O1 122.2(6) . . ?
O3 N5 O2 120.1(6) . . ?
O1 N5 O2 117.7(5) . . ?
O6 N6 O5 121.7(5) . . ?
O6 N6 O4 119.8(5) . . ?
O5 N6 O4 118.6(5) . . ?
C2 C1 N1 112.3(6) . . ?
C1 C2 N2 113.1(6) . . ?
C4 C3 N2 115.5(6) . . ?
N3 C4 C3 113.6(6) . . ?
C6 C5 N3 113.8(5) . . ?
N4 C6 C5 111.0(6) . . ?
C8 C7 N4 114.7(6) . . ?
N1 C8 C7 112.3(6) . . ?
N1 C9 C10 114.5(6) . . ?
C11 C10 C9 123.8(6) . . ?
C10 C11 C12 127.8(6) . . ?
C13 C12 C17 118.9(6) . . ?
C13 C12 C11 119.1(6) . . ?
C17 C12 C11 121.9(6) . . ?
C12 C13 C14 119.9(7) . . ?
C15 C14 C13 120.8(7) . . ?
C14 C15 C16 120.3(7) . . ?
C17 C16 C15 119.1(7) . . ?
C16 C17 C12 120.8(7) . . ?
N2 C18 C19 115.1(6) . . ?
C20 C19 C18 122.1(6) . . ?
C19 C20 C21 129.2(6) . . ?
C22 C21 C26 118.1(6) . . ?
C22 C21 C20 119.8(6) . . ?
C26 C21 C20 122.1(6) . . ?
C21 C22 C23 121.8(7) . . ?
C22 C23 C24 120.1(7) . . ?
C23 C24 C25 119.2(6) . . ?
C26 C25 C24 120.1(7) . . ?
C25 C26 C21 120.7(7) . . ?
N3 C27 C28 117.3(5) . . ?
C29 C28 C27 122.6(6) . . ?
C28 C29 C30 126.9(6) . . ?
C31 C30 C35 117.5(6) . . ?
C31 C30 C29 118.9(6) . . ?
C35 C30 C29 123.6(6) . . ?
C32 C31 C30 120.8(6) . . ?
C31 C32 C33 121.2(6) . . ?
C32 C33 C34 118.0(6) . . ?
C35 C34 C33 121.6(6) . . ?
C34 C35 C30 120.9(6) . . ?
N4 C36 C37 114.9(6) . . ?
C38 C37 C36 121.5(8) . . ?
C37 C38 C39 124.1(8) . . ?
C44 C39 C40 118.8(6) . . ?
C44 C39 C38 126.0(6) . . ?
C40 C39 C38 115.2(7) . . ?
C41 C40 C39 119.6(8) . . ?
C40 C41 C42 121.2(8) . . ?
C43 C42 C41 118.5(8) . . ?
C42 C43 C44 121.1(8) . . ?
C39 C44 C43 120.8(7) . . ?
C46 C45 Cl1 121.8(10) . . ?
C45 C46 Cl2 126.3(13) . . ?

loop_
_geom_bond_atom_site_label_1
_geom_bond_atom_site_label_2
_geom_bond_distance
_geom_bond_site_symmetry_2
_geom_bond_publ_flag
Cd1 O2 2.363(4) . ?
Cd1 N1 2.374(5) . ?
Cd1 N3 2.375(5) . ?
Cd1 O4 2.405(5) . ?
Cd1 N4 2.497(6) . ?
Cd1 N2 2.510(5) . ?
Cd1 O1 2.611(5) . ?
O1 N5 1.257(7) . ?
O2 N5 1.287(7) . ?
O3 N5 1.218(7) . ?
O4 N6 1.266(7) . ?
O5 N6 1.250(7) . ?
O6 N6 1.245(6) . ?
N1 C8 1.434(9) . ?
N1 C9 1.490(8) . ?
N1 C1 1.546(9) . ?
N2 C2 1.466(9) . ?
N2 C18 1.480(8) . ?
N2 C3 1.502(8) . ?
N3 C4 1.449(9) . ?
N3 C27 1.479(8) . ?
N3 C5 1.589(9) . ?
N4 C6 1.437(9) . ?
N4 C36 1.509(8) . ?
N4 C7 1.541(9) . ?
C1 C2 1.432(11) . ?
C3 C4 1.485(10) . ?
C5 C6 1.492(10) . ?
C7 C8 1.460(10) . ?
C9 C10 1.506(9) . ?
C10 C11 1.317(9) . ?
C11 C12 1.482(9) . ?
C12 C13 1.384(9) . ?
C12 C17 1.401(9) . ?
C13 C14 1.398(9) . ?
C14 C15 1.361(10) . ?
C15 C16 1.396(11) . ?
C16 C17 1.388(10) . ?
C18 C19 1.492(9) . ?
C19 C20 1.330(9) . ?
C20 C21 1.472(9) . ?
C21 C22 1.375(9) . ?
C21 C26 1.410(9) . ?
C22 C23 1.385(9) . ?
C23 C24 1.387(10) . ?
C24 C25 1.398(10) . ?
C25 C26 1.386(9) . ?
C27 C28 1.510(8) . ?
C28 C29 1.332(9) . ?
C29 C30 1.462(9) . ?
C30 C31 1.405(9) . ?
C30 C35 1.407(9) . ?
C31 C32 1.388(9) . ?
C32 C33 1.388(9) . ?
C33 C34 1.394(9) . ?
C34 C35 1.374(9) . ?
C36 C37 1.530(10) . ?
C37 C38 1.260(10) . ?
C38 C39 1.532(10) . ?
C39 C44 1.367(10) . ?
C39 C40 1.395(10) . ?
C40 C41 1.373(12) . ?
C41 C42 1.378(13) . ?
C42 C43 1.368(13) . ?
C43 C44 1.369(11) . ?
C45 C46 1.288(18) . ?
C45 Cl1 1.793(14) . ?
C46 Cl2 1.711(12) . ?
